data_4085925
loop_
_publ_author_name
'Lichtenberg, Crispin'
'Adelhardt, Mario'
'W\"orle, Michael'
'B\"uttner, Torsten'
'Meyer, Karsten'
'Gr\"utzmacher, Hansj\"org'

_publ_section_title
;
 Mono- and Dinuclear Neutral and Cationic Iron(II) Compounds Supported by
 an Amidinato-diolefin Ligand: Characterization and Catalytic Application
;
_journal_issue 12
_journal_name_full Organometallics
_journal_page_first 3079
_journal_paper_doi 10.1021/acs.organomet.5b00395
_journal_volume 34
_journal_year 2015
_chemical_formula_moiety 'C37 H27 Br3 Fe2 N2'
_chemical_formula_sum 'C37 H27 Br3 Fe2 N2'
_chemical_formula_weight 851.04
_chemical_name_systematic
; 
 ? 
;
_space_group_IT_number 15
_symmetry_cell_setting monoclinic
_symmetry_space_group_name_Hall '-C 2yc'
_symmetry_space_group_name_H-M 'C 1 2/c 1'
_atom_sites_solution_hydrogens geom
_atom_sites_solution_primary direct
_atom_sites_solution_secondary difmap
_audit_creation_method SHELXL-97
_cell_angle_alpha 90.00
_cell_angle_beta 113.228(6)
_cell_angle_gamma 90.00
_cell_formula_units_Z 4
_cell_length_a 14.8426(8)
_cell_length_b 17.7906(7)
_cell_length_c 13.3967(6)
_cell_measurement_reflns_used 4567
_cell_measurement_temperature 105.4(2)
_cell_measurement_theta_max 30.0800
_cell_measurement_theta_min 3.2450
_cell_volume 3250.8(3)
_computing_cell_refinement
;
CrysAlisPro, Agilent Technologies,
Version 1.171.36.28 (release 01-02-2013 CrysAlis171 .NET)
(compiled Feb  1 2013,16:14:44)
;
_computing_data_collection
;
CrysAlisPro, Agilent Technologies,
Version 1.171.36.28 (release 01-02-2013 CrysAlis171 .NET)
(compiled Feb  1 2013,16:14:44)
;
_computing_data_reduction
;
CrysAlisPro, Agilent Technologies,
Version 1.171.36.28 (release 01-02-2013 CrysAlis171 .NET)
(compiled Feb  1 2013,16:14:44)
;
_computing_molecular_graphics 'Bruker SHELXTL'
_computing_publication_material 'Bruker SHELXTL'
_computing_structure_refinement 'SHELXL-97 (Sheldrick, 2008)'
_computing_structure_solution 'SHELXS-97 (Sheldrick, 2008)'
_diffrn_ambient_temperature 105.4(2)
_diffrn_detector_area_resol_mean 16.0839
_diffrn_measured_fraction_theta_full 0.999
_diffrn_measured_fraction_theta_max 0.876
_diffrn_measurement_device_type 'Xcalibur, Sapphire3'
_diffrn_measurement_method '\w and \p scans'
_diffrn_radiation_monochromator graphite
_diffrn_radiation_source 'fine-focus sealed tube'
_diffrn_radiation_type MoK\a
_diffrn_radiation_wavelength 0.71073
_diffrn_reflns_av_R_equivalents 0.0236
_diffrn_reflns_av_sigmaI/netI 0.0294
_diffrn_reflns_limit_h_max 19
_diffrn_reflns_limit_h_min -20
_diffrn_reflns_limit_k_max 24
_diffrn_reflns_limit_k_min -25
_diffrn_reflns_limit_l_max 19
_diffrn_reflns_limit_l_min -13
_diffrn_reflns_number 11621
_diffrn_reflns_theta_full 28.28
_diffrn_reflns_theta_max 30.71
_diffrn_reflns_theta_min 2.99
_exptl_absorpt_coefficient_mu 4.610
_exptl_absorpt_correction_T_max 1.00000
_exptl_absorpt_correction_T_min 0.83748
_exptl_absorpt_correction_type multi-scan
_exptl_absorpt_process_details
;
CrysAlisPro, Agilent Technologies,
Version 1.171.36.28 (release 01-02-2013 CrysAlis171 .NET)
(compiled Feb  1 2013,16:14:44)
Empirical absorption correction using spherical harmonics,
 implemented in SCALE3 ABSPACK scaling algorithm.
;
_exptl_crystal_colour 'clear dark red'
_exptl_crystal_density_diffrn 1.739
_exptl_crystal_density_method 'not measured'
_exptl_crystal_description block
_exptl_crystal_F_000 1680
_exptl_crystal_size_max 0.2300
_exptl_crystal_size_mid 0.1200
_exptl_crystal_size_min 0.0700
_refine_diff_density_max 0.483
_refine_diff_density_min -0.651
_refine_diff_density_rms 0.073
_refine_ls_extinction_method none
_refine_ls_goodness_of_fit_ref 1.033
_refine_ls_hydrogen_treatment mixed
_refine_ls_matrix_type full
_refine_ls_number_parameters 201
_refine_ls_number_reflns 4432
_refine_ls_number_restraints 0
_refine_ls_restrained_S_all 1.033
_refine_ls_R_factor_all 0.0402
_refine_ls_R_factor_gt 0.0297
_refine_ls_shift/su_max 0.002
_refine_ls_shift/su_mean 0.000
_refine_ls_structure_factor_coef Fsqd
_refine_ls_weighting_details 'calc w=1/[\s^2^(Fo^2^)+(0.0179P)^2^+6.7078P] where P=(Fo^2^+2Fc^2^)/3'
_refine_ls_weighting_scheme calc
_refine_ls_wR_factor_gt 0.0589
_refine_ls_wR_factor_ref 0.0625
_reflns_number_gt 3725
_reflns_number_total 4432
_reflns_threshold_expression >2sigma(I)
_cod_data_source_file om5b00395_si_003.cif
_cod_data_source_block Compound_9
_cod_depositor_comments 'Adding full bibliography for 4085916--4085926.cif.'
_cod_database_code 4085925

loop_
_symmetry_equiv_pos_as_xyz
'x, y, z'
'-x, y, -z+1/2'
'x+1/2, y+1/2, z'
'-x+1/2, y+1/2, -z+1/2'
'-x, -y, -z'
'x, -y, z-1/2'
'-x+1/2, -y+1/2, -z'
'x+1/2, -y+1/2, z-1/2'

loop_
_atom_site_label
_atom_site_type_symbol
_atom_site_fract_x
_atom_site_fract_y
_atom_site_fract_z
_atom_site_U_iso_or_equiv
_atom_site_adp_type
_atom_site_occupancy
_atom_site_symmetry_multiplicity
_atom_site_calc_flag
_atom_site_refinement_flags
C8 C 0.68454(16) 0.30700(15) 0.14974(18) 0.0288(5) Uani 1 1 d .
H8 H 0.6744 0.2571 0.1221 0.035 Uiso 1 1 calc R
C1 C 0.84978(15) 0.26633(12) 0.28504(17) 0.0182(4) Uani 1 1 d .
H1 H 0.8310 0.2210 0.2370 0.022 Uiso 1 1 calc R
C7 C 0.76976(15) 0.32437(13) 0.23902(16) 0.0193(4) Uani 1 1 d .
C6 C 0.78196(16) 0.39713(12) 0.28221(17) 0.0214(4) Uani 1 1 d .
C9 C 0.61446(18) 0.36135(19) 0.10073(19) 0.0386(7) Uani 1 1 d .
H9 H 0.5556 0.3484 0.0412 0.046 Uiso 1 1 calc R
C11 C 0.71257(19) 0.45202(15) 0.2278(2) 0.0334(6) Uani 1 1 d .
H11 H 0.7227 0.5024 0.2532 0.040 Uiso 1 1 calc R
C10 C 0.62977(19) 0.43405(18) 0.1379(2) 0.0405(7) Uani 1 1 d .
H10 H 0.5833 0.4719 0.1016 0.049 Uiso 1 1 calc R
C2 C 0.86179(15) 0.24282(13) 0.39776(18) 0.0221(4) Uani 1 1 d .
C3 C 0.89503(16) 0.29393(14) 0.48413(17) 0.0254(5) Uani 1 1 d .
C5 C 0.86147(16) 0.41889(13) 0.38469(19) 0.0253(5) Uani 1 1 d .
H5 H 0.8807 0.4702 0.3915 0.030 Uiso 1 1 calc R
C4 C 0.91103(17) 0.37372(14) 0.47145(18) 0.0263(5) Uani 1 1 d .
H4 H 0.9621 0.3970 0.5307 0.032 Uiso 1 1 calc R
C15 C 0.83810(18) 0.16997(14) 0.4158(2) 0.0337(6) Uani 1 1 d .
H15 H 0.8147 0.1354 0.3571 0.040 Uiso 1 1 calc R
C12 C 0.90823(18) 0.26821(18) 0.5880(2) 0.0385(7) Uani 1 1 d .
H12 H 0.9345 0.3013 0.6483 0.046 Uiso 1 1 calc R
C13 C 0.8838(2) 0.1960(2) 0.6041(2) 0.0492(9) Uani 1 1 d .
H13 H 0.8917 0.1801 0.6747 0.059 Uiso 1 1 calc R
C14 C 0.8482(2) 0.14714(18) 0.5188(3) 0.0468(8) Uani 1 1 d .
H14 H 0.8304 0.0975 0.5299 0.056 Uiso 1 1 calc R
N1 N 0.94030(12) 0.29824(9) 0.28117(13) 0.0160(3) Uani 1 1 d .
C16 C 1.0000 0.25815(15) 0.2500 0.0123(5) Uani 1 2 d S
Fe1 Fe 1.00601(2) 0.387971(17) 0.36836(2) 0.01915(7) Uani 1 1 d .
C17 C 1.0000 0.17439(16) 0.2500 0.0154(5) Uani 1 2 d S
C18 C 1.06997(15) 0.13567(12) 0.33533(17) 0.0201(4) Uani 1 1 d .
H18 H 1.1176 0.1623 0.3938 0.024 Uiso 1 1 calc R
C19 C 1.06989(18) 0.05788(13) 0.3347(2) 0.0291(5) Uani 1 1 d .
H19 H 1.1180 0.0310 0.3925 0.035 Uiso 1 1 calc R
C20 C 1.0000 0.01926(19) 0.2500 0.0325(8) Uani 1 2 d S
H20 H 1.0000 -0.0341 0.2500 0.039 Uiso 1 2 calc SR
Br1 Br 1.162408(17) 0.387651(14) 0.513445(19) 0.02954(7) Uani 1 1 d .
Br2 Br 1.0000 0.499010(18) 0.2500 0.02899(8) Uani 1 2 d S

loop_
_atom_site_aniso_label
_atom_site_aniso_U_11
_atom_site_aniso_U_22
_atom_site_aniso_U_33
_atom_site_aniso_U_23
_atom_site_aniso_U_13
_atom_site_aniso_U_12
C8 0.0199(11) 0.0487(15) 0.0221(11) -0.0053(10) 0.0130(9) -0.0023(11)
C1 0.0172(9) 0.0175(10) 0.0237(10) -0.0048(8) 0.0122(8) -0.0025(8)
C7 0.0170(10) 0.0278(11) 0.0170(9) -0.0002(8) 0.0109(8) 0.0009(9)
C6 0.0206(10) 0.0244(11) 0.0234(10) 0.0029(9) 0.0134(9) 0.0049(9)
C9 0.0183(11) 0.081(2) 0.0186(11) 0.0043(12) 0.0095(9) 0.0088(13)
C11 0.0359(14) 0.0342(14) 0.0391(14) 0.0104(11) 0.0243(12) 0.0150(11)
C10 0.0338(14) 0.065(2) 0.0288(13) 0.0196(13) 0.0188(11) 0.0267(14)
C2 0.0162(10) 0.0250(11) 0.0307(11) 0.0070(9) 0.0152(9) 0.0060(9)
C3 0.0194(10) 0.0387(14) 0.0219(10) 0.0054(10) 0.0120(9) 0.0072(10)
C5 0.0251(11) 0.0218(11) 0.0343(12) -0.0078(10) 0.0174(10) 0.0009(9)
C4 0.0230(11) 0.0368(14) 0.0207(10) -0.0112(10) 0.0103(9) -0.0001(10)
C15 0.0259(12) 0.0270(13) 0.0572(16) 0.0109(12) 0.0259(12) 0.0048(10)
C12 0.0261(12) 0.069(2) 0.0241(11) 0.0117(12) 0.0139(10) 0.0149(13)
C13 0.0340(15) 0.079(2) 0.0469(17) 0.0393(17) 0.0295(14) 0.0275(15)
C14 0.0378(15) 0.0468(17) 0.072(2) 0.0370(16) 0.0389(15) 0.0177(13)
N1 0.0165(8) 0.0162(8) 0.0177(8) -0.0031(7) 0.0094(7) -0.0011(7)
C16 0.0137(12) 0.0152(13) 0.0060(10) 0.000 0.0018(9) 0.000
Fe1 0.02125(15) 0.01611(15) 0.01939(14) -0.00432(12) 0.00727(12) -0.00220(12)
C17 0.0190(13) 0.0145(13) 0.0178(13) 0.000 0.0126(11) 0.000
C18 0.0199(10) 0.0217(11) 0.0206(10) 0.0044(8) 0.0099(8) 0.0021(8)
C19 0.0306(12) 0.0233(12) 0.0396(13) 0.0120(10) 0.0205(11) 0.0088(10)
C20 0.0379(19) 0.0151(15) 0.058(2) 0.000 0.0338(19) 0.000
Br1 0.02316(12) 0.02994(13) 0.02910(12) -0.00630(10) 0.00343(9) 0.00125(10)
Br2 0.0416(2) 0.01565(15) 0.03270(17) 0.000 0.01782(15) 0.000

loop_
_atom_type_symbol
_atom_type_description
_atom_type_scat_dispersion_real
_atom_type_scat_dispersion_imag
_atom_type_scat_source
C C 0.0033 0.0016 'International Tables Vol C Tables 4.2.6.8 and 6.1.1.4'
H H 0.0000 0.0000 'International Tables Vol C Tables 4.2.6.8 and 6.1.1.4'
Fe Fe 0.3463 0.8444 'International Tables Vol C Tables 4.2.6.8 and 6.1.1.4'
Br Br -0.2901 2.4595 'International Tables Vol C Tables 4.2.6.8 and 6.1.1.4'
N N 0.0061 0.0033 'International Tables Vol C Tables 4.2.6.8 and 6.1.1.4'

loop_
_geom_angle_atom_site_label_1
_geom_angle_atom_site_label_2
_geom_angle_atom_site_label_3
_geom_angle
_geom_angle_site_symmetry_1
_geom_angle_site_symmetry_3
C9 C8 C7 120.8(2) . .
C9 C8 H8 119.6 . .
C7 C8 H8 119.6 . .
N1 C1 C2 113.04(17) . .
N1 C1 C7 107.61(17) . .
C2 C1 C7 111.21(16) . .
N1 C1 H1 108.3 . .
C2 C1 H1 108.3 . .
C7 C1 H1 108.3 . .
C8 C7 C6 119.1(2) . .
C8 C7 C1 120.1(2) . .
C6 C7 C1 120.72(18) . .
C11 C6 C7 118.8(2) . .
C11 C6 C5 117.4(2) . .
C7 C6 C5 123.8(2) . .
C10 C9 C8 120.1(2) . .
C10 C9 H9 120.0 . .
C8 C9 H9 120.0 . .
C10 C11 C6 120.9(3) . .
C10 C11 H11 119.5 . .
C6 C11 H11 119.5 . .
C9 C10 C11 120.0(2) . .
C9 C10 H10 120.0 . .
C11 C10 H10 120.0 . .
C15 C2 C3 119.5(2) . .
C15 C2 C1 119.7(2) . .
C3 C2 C1 120.77(19) . .
C2 C3 C12 118.3(2) . .
C2 C3 C4 123.8(2) . .
C12 C3 C4 117.8(2) . .
C4 C5 C6 127.3(2) . .
C4 C5 Fe1 74.42(13) . .
C6 C5 Fe1 106.47(14) . .
C4 C5 H5 116.3 . .
C6 C5 H5 116.3 . .
Fe1 C5 H5 89.0 . .
C5 C4 C3 127.8(2) . .
C5 C4 Fe1 71.46(13) . .
C3 C4 Fe1 109.69(14) . .
C5 C4 H4 116.1 . .
C3 C4 H4 116.1 . .
Fe1 C4 H4 88.8 . .
C14 C15 C2 120.7(3) . .
C14 C15 H15 119.6 . .
C2 C15 H15 119.6 . .
C13 C12 C3 121.2(3) . .
C13 C12 H12 119.4 . .
C3 C12 H12 119.4 . .
C14 C13 C12 120.2(2) . .
C14 C13 H13 119.9 . .
C12 C13 H13 119.9 . .
C13 C14 C15 120.0(3) . .
C13 C14 H14 120.0 . .
C15 C14 H14 120.0 . .
C16 N1 C1 122.26(17) . .
C16 N1 Fe1 112.46(13) . .
C1 N1 Fe1 121.94(12) . .
N1 C16 N1 115.0(2) . 2_755
N1 C16 C17 122.52(12) . .
N1 C16 C17 122.51(12) 2_755 .
N1 Fe1 C5 89.32(7) . .
N1 Fe1 C4 89.40(7) . .
C5 Fe1 C4 34.12(8) . .
N1 Fe1 Br1 125.05(5) . .
C5 Fe1 Br1 124.74(6) . .
C4 Fe1 Br1 97.98(6) . .
N1 Fe1 Br2 111.89(5) . .
C5 Fe1 Br2 93.99(6) . .
C4 Fe1 Br2 125.24(6) . .
Br1 Fe1 Br2 107.410(13) . .
C18 C17 C18 120.4(3) 2_755 .
C18 C17 C16 119.78(14) 2_755 .
C18 C17 C16 119.78(14) . .
C19 C18 C17 119.5(2) . .
C19 C18 H18 120.2 . .
C17 C18 H18 120.2 . .
C20 C19 C18 120.1(2) . .
C20 C19 H19 120.0 . .
C18 C19 H19 120.0 . .
C19 C20 C19 120.3(3) . 2_755
C19 C20 H20 119.8 . .
C19 C20 H20 119.8 2_755 .
Fe1 Br2 Fe1 76.329(16) 2_755 .

loop_
_geom_bond_atom_site_label_1
_geom_bond_atom_site_label_2
_geom_bond_distance
_geom_bond_site_symmetry_2
C8 C9 1.382(4) .
C8 C7 1.390(3) .
C8 H8 0.9500 .
C1 N1 1.478(3) .
C1 C2 1.508(3) .
C1 C7 1.510(3) .
C1 H1 1.0000 .
C7 C6 1.400(3) .
C6 C11 1.398(3) .
C6 C5 1.466(3) .
C9 C10 1.372(4) .
C9 H9 0.9500 .
C11 C10 1.377(4) .
C11 H11 0.9500 .
C10 H10 0.9500 .
C2 C15 1.389(3) .
C2 C3 1.399(3) .
C3 C12 1.404(3) .
C3 C4 1.460(3) .
C5 C4 1.365(3) .
C5 Fe1 2.307(2) .
C5 H5 0.9500 .
C4 Fe1 2.344(2) .
C4 H4 0.9500 .
C15 C14 1.388(4) .
C15 H15 0.9500 .
C12 C13 1.374(4) .
C12 H12 0.9500 .
C13 C14 1.366(5) .
C13 H13 0.9500 .
C14 H14 0.9500 .
N1 C16 1.327(2) .
N1 Fe1 1.9914(16) .
C16 N1 1.327(2) 2_755
C16 C17 1.490(4) .
Fe1 Br1 2.3681(4) .
Fe1 Br2 2.5125(4) .
C17 C18 1.387(2) 2_755
C17 C18 1.387(2) .
C18 C19 1.384(3) .
C18 H18 0.9500 .
C19 C20 1.381(3) .
C19 H19 0.9500 .
C20 C19 1.381(3) 2_755
C20 H20 0.9500 .
Br2 Fe1 2.5125(4) 2_755

loop_
_geom_torsion_atom_site_label_1
_geom_torsion_atom_site_label_2
_geom_torsion_atom_site_label_3
_geom_torsion_atom_site_label_4
_geom_torsion
_geom_torsion_site_symmetry_1
_geom_torsion_site_symmetry_4
C9 C8 C7 C6 2.9(3) . .
C9 C8 C7 C1 -174.2(2) . .
N1 C1 C7 C8 121.8(2) . .
C2 C1 C7 C8 -113.9(2) . .
N1 C1 C7 C6 -55.3(2) . .
C2 C1 C7 C6 69.0(2) . .
C8 C7 C6 C11 -6.2(3) . .
C1 C7 C6 C11 170.94(19) . .
C8 C7 C6 C5 170.9(2) . .
C1 C7 C6 C5 -11.9(3) . .
C7 C8 C9 C10 2.0(3) . .
C7 C6 C11 C10 4.8(3) . .
C5 C6 C11 C10 -172.5(2) . .
C8 C9 C10 C11 -3.5(4) . .
C6 C11 C10 C9 0.1(4) . .
N1 C1 C2 C15 -125.7(2) . .
C7 C1 C2 C15 113.1(2) . .
N1 C1 C2 C3 55.3(3) . .
C7 C1 C2 C3 -65.8(2) . .
C15 C2 C3 C12 3.4(3) . .
C1 C2 C3 C12 -177.7(2) . .
C15 C2 C3 C4 -172.7(2) . .
C1 C2 C3 C4 6.3(3) . .
C11 C6 C5 C4 150.6(2) . .
C7 C6 C5 C4 -26.5(3) . .
C11 C6 C5 Fe1 -126.64(18) . .
C7 C6 C5 Fe1 56.2(2) . .
C6 C5 C4 C3 -1.9(4) . .
Fe1 C5 C4 C3 -100.9(2) . .
C6 C5 C4 Fe1 99.1(2) . .
C2 C3 C4 C5 31.7(4) . .
C12 C3 C4 C5 -144.4(2) . .
C2 C3 C4 Fe1 -49.7(3) . .
C12 C3 C4 Fe1 134.26(18) . .
C3 C2 C15 C14 -0.8(3) . .
C1 C2 C15 C14 -179.8(2) . .
C2 C3 C12 C13 -3.8(3) . .
C4 C3 C12 C13 172.5(2) . .
C3 C12 C13 C14 1.6(4) . .
C12 C13 C14 C15 1.0(4) . .
C2 C15 C14 C13 -1.4(4) . .
C2 C1 N1 C16 99.4(2) . .
C7 C1 N1 C16 -137.39(16) . .
C2 C1 N1 Fe1 -58.4(2) . .
C7 C1 N1 Fe1 64.80(19) . .
C1 N1 C16 N1 160.21(19) . 2_755
Fe1 N1 C16 N1 -40.08(6) . 2_755
C1 N1 C16 C17 -19.78(19) . .
Fe1 N1 C16 C17 139.92(6) . .
C16 N1 Fe1 C5 -179.76(13) . .
C1 N1 Fe1 C5 -19.98(15) . .
C16 N1 Fe1 C4 -145.64(13) . .
C1 N1 Fe1 C4 14.14(15) . .
C16 N1 Fe1 Br1 -46.30(14) . .
C1 N1 Fe1 Br1 113.48(14) . .
C16 N1 Fe1 Br2 86.22(12) . .
C1 N1 Fe1 Br2 -114.00(14) . .
C4 C5 Fe1 N1 89.95(14) . .
C6 C5 Fe1 N1 -35.09(15) . .
C6 C5 Fe1 C4 -125.0(2) . .
C4 C5 Fe1 Br1 -43.74(16) . .
C6 C5 Fe1 Br1 -168.77(12) . .
C4 C5 Fe1 Br2 -158.15(13) . .
C6 C5 Fe1 Br2 76.81(15) . .
C5 C4 Fe1 N1 -89.66(14) . .
C3 C4 Fe1 N1 34.90(15) . .
C3 C4 Fe1 C5 124.6(2) . .
C5 C4 Fe1 Br1 144.99(13) . .
C3 C4 Fe1 Br1 -90.44(15) . .
C5 C4 Fe1 Br2 27.03(16) . .
C3 C4 Fe1 Br2 151.60(13) . .
N1 C16 C17 C18 80.84(13) . 2_755
N1 C16 C17 C18 -99.16(13) 2_755 2_755
N1 C16 C17 C18 -99.16(13) . .
N1 C16 C17 C18 80.84(13) 2_755 .
C18 C17 C18 C19 0.29(15) 2_755 .
C16 C17 C18 C19 -179.71(15) . .
C17 C18 C19 C20 -0.6(3) . .
C18 C19 C20 C19 0.30(15) . 2_755
N1 Fe1 Br2 Fe1 -27.52(5) . 2_755
C5 Fe1 Br2 Fe1 -118.38(6) . 2_755
C4 Fe1 Br2 Fe1 -133.19(7) . 2_755
Br1 Fe1 Br2 Fe1 113.260(17) . 2_755
